data_1553582
loop_
_publ_author_name
'Kazakova, Anna N.'
'Iakovenko, Roman O.'
'Boyarskaya, Irina A.'
'Ivanov, Alexander Yu.'
'Avdontceva, Margarita S.'
'Zolotarev, Andrei A.'
'Panikorovsky, Taras L.'
'Starova, Galina L.'
'Nenajdenko, Valentine G.'
'Vasilyev, Aleksander V.'

_publ_section_title
;
 Brominated CF3-allyl alcohols as multicentered electrophiles in TfOH
 promoted reactions with arenes
;
_journal_issue 2
_journal_name_full 'Organic Chemistry Frontiers'
_journal_page_first 255
_journal_paper_doi 10.1039/C6QO00643D
_journal_volume 4
_journal_year 2017
_chemical_formula_moiety 'C20 H20 Br F3 O2'
_chemical_formula_sum 'C20 H20 Br F3 O2'
_chemical_formula_weight 429.27
_space_group_crystal_system triclinic
_space_group_IT_number 2
_space_group_name_Hall '-P 1'
_space_group_name_H-M_alt 'P -1'
_atom_sites_solution_hydrogens geom
_atom_sites_solution_primary iterative
_atom_sites_solution_secondary difmap
_audit_creation_date 2014-11-21
_audit_creation_method
;
  Olex2 1.2-ac2
  (compiled 2012.03.27 svn.r2268, GUI svn.r4156)
;
_audit_update_record
;
2015-07-15 deposited with the CCDC.
2016-11-24 downloaded from the CCDC.
;
_cell_angle_alpha 100.216(4)
_cell_angle_beta 97.306(5)
_cell_angle_gamma 100.289(4)
_cell_formula_units_Z 2
_cell_length_a 8.3533(5)
_cell_length_b 9.4941(4)
_cell_length_c 12.1934(7)
_cell_measurement_reflns_used 4567
_cell_measurement_temperature 105(8)
_cell_measurement_theta_max 28.9480
_cell_measurement_theta_min 3.0580
_cell_volume 923.70(9)
_computing_cell_refinement
;
CrysAlisPro, Agilent Technologies,
Version 1.171.36.32 (release 02-08-2013 CrysAlis171 .NET)
(compiled Aug  2 2013,16:46:58)
;
_computing_data_collection
;
CrysAlisPro, Agilent Technologies,
Version 1.171.36.32 (release 02-08-2013 CrysAlis171 .NET)
(compiled Aug  2 2013,16:46:58)
;
_computing_data_reduction
;
CrysAlisPro, Agilent Technologies,
Version 1.171.36.32 (release 02-08-2013 CrysAlis171 .NET)
(compiled Aug  2 2013,16:46:58)
;
_computing_molecular_graphics
;
O. V. Dolomanov, L. J. Bourhis, R. J. Gildea, J. A. K. Howard and H. Puschmann,
OLEX2: a complete structure solution, refinement and analysis program.
J. Appl. Cryst. (2009). 42, 339-341.
;
_computing_publication_material
;
O. V. Dolomanov, L. J. Bourhis, R. J. Gildea, J. A. K. Howard and H. Puschmann,
OLEX2: a complete structure solution, refinement and analysis program.
J. Appl. Cryst. (2009). 42, 339-341.
;
_computing_structure_refinement
;
SHELXL, G.M. Sheldrick, Acta Cryst.
(2008). A64, 112-122
;
_computing_structure_solution
;
olex2.solve (L.J. Bourhis, O.V. Dolomanov, R.J. Gildea, J.A.K. Howard,
H. Puschmann, in preparation, 2011)
;
_diffrn_ambient_temperature 105(8)
_diffrn_detector_area_resol_mean 16.2096
_diffrn_measured_fraction_theta_full 0.9984
_diffrn_measured_fraction_theta_max 0.9984
_diffrn_measurement_details
;
#__ type_ start__ end____ width___ exp.time_
  1 omega  -62.00  -36.00   1.0000    5.0000
omega____ theta____ kappa____ phi______ frames
    -      -17.8777 -178.0000   30.0000 26

#__ type_ start__ end____ width___ exp.time_
  2 omega  -90.00  -46.00   1.0000    5.0000
omega____ theta____ kappa____ phi______ frames
    -      -17.8777  -38.0000 -120.0000 44

#__ type_ start__ end____ width___ exp.time_
  3 omega   -5.00   24.00   1.0000    5.0000
omega____ theta____ kappa____ phi______ frames
    -      -17.8777  -99.0000   60.0000 29

#__ type_ start__ end____ width___ exp.time_
  4 omega  -16.00   17.00   1.0000    5.0000
omega____ theta____ kappa____ phi______ frames
    -      -17.8777  -99.0000    0.0000 33

#__ type_ start__ end____ width___ exp.time_
  5 omega  -20.00   18.00   1.0000    5.0000
omega____ theta____ kappa____ phi______ frames
    -      -17.8777  -99.0000 -180.0000 38

#__ type_ start__ end____ width___ exp.time_
  6 omega  -94.00  -42.00   1.0000    5.0000
omega____ theta____ kappa____ phi______ frames
    -      -17.8777 -178.0000  -60.0000 52

#__ type_ start__ end____ width___ exp.time_
  7 omega   -2.00   86.00   1.0000    5.0000
omega____ theta____ kappa____ phi______ frames
    -       18.8152   57.0000  -30.0000 88

#__ type_ start__ end____ width___ exp.time_
  8 omega   55.00   95.00   1.0000    5.0000
omega____ theta____ kappa____ phi______ frames
    -       18.8152  178.0000 -150.0000 40

#__ type_ start__ end____ width___ exp.time_
  9 omega  -15.00   79.00   1.0000    5.0000
omega____ theta____ kappa____ phi______ frames
    -       18.8152   19.0000  -90.0000 94

#__ type_ start__ end____ width___ exp.time_
 10 omega  -25.00   60.00   1.0000    5.0000
omega____ theta____ kappa____ phi______ frames
    -       18.8152  -99.0000  -30.0000 85

#__ type_ start__ end____ width___ exp.time_
 11 omega   34.00   61.00   1.0000    5.0000
omega____ theta____ kappa____ phi______ frames
    -       18.8152  -99.0000  120.0000 27
;
_diffrn_measurement_device_type 'Xcalibur, Eos'
_diffrn_measurement_method '\w scans'
_diffrn_orient_matrix_UB_11 0.0638978000
_diffrn_orient_matrix_UB_12 -0.0177861000
_diffrn_orient_matrix_UB_13 -0.0295853000
_diffrn_orient_matrix_UB_21 0.0557133000
_diffrn_orient_matrix_UB_22 0.0169671000
_diffrn_orient_matrix_UB_23 0.0517441000
_diffrn_orient_matrix_UB_31 -0.0216076000
_diffrn_orient_matrix_UB_32 -0.0735808000
_diffrn_orient_matrix_UB_33 0.0061321000
_diffrn_radiation_monochromator graphite
_diffrn_radiation_type 'Mo K\a'
_diffrn_radiation_wavelength 0.7107
_diffrn_reflns_av_R_equivalents 0.0270
_diffrn_reflns_av_unetI/netI 0.0378
_diffrn_reflns_limit_h_max 10
_diffrn_reflns_limit_h_min -8
_diffrn_reflns_limit_k_max 12
_diffrn_reflns_limit_k_min -12
_diffrn_reflns_limit_l_max 15
_diffrn_reflns_limit_l_min -15
_diffrn_reflns_number 10460
_diffrn_reflns_theta_full 28.94
_diffrn_reflns_theta_max 27.49
_diffrn_reflns_theta_min 2.99
_diffrn_source 'Enhance (Mo) X-ray Source'
_exptl_absorpt_coefficient_mu 2.265
_exptl_absorpt_correction_T_max 1.00000
_exptl_absorpt_correction_T_min 0.82160
_exptl_absorpt_correction_type multi-scan
_exptl_absorpt_process_details
;
CrysAlisPro, Agilent Technologies,
Version 1.171.36.32 (release 02-08-2013 CrysAlis171 .NET)
(compiled Aug  2 2013,16:46:58)
Empirical absorption correction using spherical harmonics,
 implemented in SCALE3 ABSPACK scaling algorithm.
;
_exptl_crystal_colour colorless
_exptl_crystal_density_diffrn 1.543
_exptl_crystal_density_method 'not measured'
_exptl_crystal_F_000 436
_exptl_crystal_size_max 0.16
_exptl_crystal_size_mid 0.12
_exptl_crystal_size_min 0.08
_refine_diff_density_max 0.413
_refine_diff_density_min -0.318
_refine_diff_density_rms 0.067
_refine_ls_extinction_method none
_refine_ls_goodness_of_fit_ref 1.048
_refine_ls_hydrogen_treatment mixed
_refine_ls_matrix_type full
_refine_ls_number_parameters 239
_refine_ls_number_reflns 4114
_refine_ls_number_restraints 0
_refine_ls_restrained_S_all 1.048
_refine_ls_R_factor_all 0.0345
_refine_ls_R_factor_gt 0.0286
_refine_ls_shift/su_max 0.001
_refine_ls_shift/su_mean 0.000
_refine_ls_structure_factor_coef Fsqd
_refine_ls_weighting_details 'calc w=1/[\s^2^(Fo^2^)+(0.0268P)^2^+0.3223P] where P=(Fo^2^+2Fc^2^)/3'
_refine_ls_weighting_scheme calc
_refine_ls_wR_factor_gt 0.0627
_refine_ls_wR_factor_ref 0.0651
_reflns_number_gt 3711
_reflns_number_total 4114
_reflns_threshold_expression >2sigma(I)
_cod_data_source_file c6qo00643d4.cif
_cod_data_source_block a283
_cod_original_cell_volume 923.70(8)
_cod_database_code 1553582
_chemical_oxdiff_formula 'C20 H20 F3 Br1 O2'
_reflns_odcompleteness_completeness 99.84
_reflns_odcompleteness_iscentric 1
_reflns_odcompleteness_theta 26.32

loop_
_space_group_symop_id
_space_group_symop_operation_xyz
1 'x, y, z'
2 '-x, -y, -z'

loop_
_atom_site_label
_atom_site_type_symbol
_atom_site_fract_x
_atom_site_fract_y
_atom_site_fract_z
_atom_site_U_iso_or_equiv
_atom_site_adp_type
_atom_site_occupancy
_atom_site_symmetry_multiplicity
_atom_site_calc_flag
_atom_site_refinement_flags
Br1 Br 0.45555(2) 0.14790(2) 0.770594(17) 0.02045(7) Uani 1 1 d .
F3 F 0.44588(14) 0.13301(12) 0.49433(10) 0.0225(3) Uani 1 1 d .
F2 F 0.19747(15) 0.10042(12) 0.40826(9) 0.0226(3) Uani 1 1 d .
F1 F 0.25419(15) -0.02672(11) 0.53162(10) 0.0229(3) Uani 1 1 d .
O2 O 0.46117(15) 0.60720(13) 0.77690(12) 0.0171(3) Uani 1 1 d .
O1 O -0.19217(16) 0.56029(14) 0.59874(12) 0.0185(3) Uani 1 1 d .
C12 C 0.2455(2) 0.48080(19) 1.03281(16) 0.0177(4) Uani 1 1 d .
H12A H 0.3538 0.4603 1.0470 0.027 Uiso 1 1 calc R
H12B H 0.2117 0.5157 1.1033 0.027 Uiso 1 1 calc R
H12C H 0.2471 0.5541 0.9877 0.027 Uiso 1 1 calc R
C2 C 0.2500(2) 0.22254(18) 0.59654(16) 0.0125(4) Uani 1 1 d .
H2 H 0.1809 0.2808 0.5710 0.015 Uiso 1 1 calc R
C3 C 0.3038(2) 0.25004(18) 0.70617(16) 0.0125(4) Uani 1 1 d .
C8 C -0.1068(2) 0.1460(2) 0.97239(16) 0.0156(4) Uani 1 1 d .
C20 C 0.5771(2) 0.7375(2) 0.77740(19) 0.0218(4) Uani 1 1 d .
H20A H 0.5827 0.7483 0.7011 0.033 Uiso 1 1 calc R
H20B H 0.6839 0.7315 0.8137 0.033 Uiso 1 1 calc R
H20C H 0.5428 0.8203 0.8177 0.033 Uiso 1 1 calc R
C18 C 0.3002(2) 0.60074(18) 0.73288(15) 0.0121(4) Uani 1 1 d .
C7 C -0.1012(2) 0.0888(2) 0.86058(16) 0.0170(4) Uani 1 1 d .
H7 H -0.1766 0.0045 0.8229 0.020 Uiso 1 1 calc R
C10 C 0.1254(2) 0.34263(19) 0.97053(15) 0.0136(4) Uani 1 1 d .
C16 C 0.0813(2) 0.69096(19) 0.63946(16) 0.0160(4) Uani 1 1 d .
H16 H 0.0456 0.7632 0.6062 0.019 Uiso 1 1 calc R
C11 C -0.2337(3) 0.0749(2) 1.03382(18) 0.0227(4) Uani 1 1 d .
H11A H -0.3387 0.0970 1.0096 0.034 Uiso 1 1 calc R
H11B H -0.2013 0.1115 1.1137 0.034 Uiso 1 1 calc R
H11C H -0.2421 -0.0291 1.0173 0.034 Uiso 1 1 calc R
C1 C 0.2883(2) 0.10824(19) 0.50965(17) 0.0160(4) Uani 1 1 d .
C17 C 0.2456(2) 0.70810(19) 0.68232(16) 0.0147(4) Uani 1 1 d .
H17 H 0.3203 0.7912 0.6776 0.018 Uiso 1 1 calc R
C14 C 0.0221(2) 0.46080(18) 0.69689(15) 0.0124(4) Uani 1 1 d .
H14 H -0.0533 0.3783 0.7021 0.015 Uiso 1 1 calc R
C5 C 0.1285(2) 0.28239(18) 0.85758(15) 0.0118(4) Uani 1 1 d .
C9 C 0.0080(2) 0.27297(19) 1.02546(16) 0.0150(4) Uani 1 1 d .
H9 H 0.0061 0.3127 1.1006 0.018 Uiso 1 1 calc R
C13 C 0.1872(2) 0.47650(18) 0.74068(15) 0.0112(4) Uani 1 1 d .
C19 C -0.3098(2) 0.4320(2) 0.60139(18) 0.0206(4) Uani 1 1 d .
H19A H -0.4156 0.4367 0.5626 0.031 Uiso 1 1 calc R
H19B H -0.3176 0.4263 0.6784 0.031 Uiso 1 1 calc R
H19C H -0.2752 0.3470 0.5649 0.031 Uiso 1 1 calc R
C6 C 0.0146(2) 0.15495(19) 0.80420(16) 0.0152(4) Uani 1 1 d .
H6 H 0.0166 0.1138 0.7294 0.018 Uiso 1 1 calc R
C15 C -0.0323(2) 0.56719(19) 0.64514(15) 0.0136(4) Uani 1 1 d .
C4 C 0.2515(2) 0.35885(18) 0.79375(15) 0.0114(4) Uani 1 1 d .
H4 H 0.3502 0.4080 0.8489 0.014 Uiso 1 1 calc R

loop_
_atom_site_aniso_label
_atom_site_aniso_U_11
_atom_site_aniso_U_22
_atom_site_aniso_U_33
_atom_site_aniso_U_23
_atom_site_aniso_U_13
_atom_site_aniso_U_12
Br1 0.02162(12) 0.02134(11) 0.02250(12) 0.00983(8) 0.00138(8) 0.01144(8)
F3 0.0167(6) 0.0215(6) 0.0305(7) 0.0027(5) 0.0116(5) 0.0042(5)
F2 0.0286(7) 0.0238(6) 0.0143(6) -0.0015(5) -0.0002(5) 0.0105(5)
F1 0.0312(7) 0.0113(5) 0.0291(7) 0.0063(5) 0.0123(5) 0.0047(5)
O2 0.0113(7) 0.0147(6) 0.0253(8) 0.0100(6) 0.0006(6) -0.0017(5)
O1 0.0115(7) 0.0187(6) 0.0260(8) 0.0095(6) -0.0014(6) 0.0030(5)
C12 0.0184(11) 0.0176(9) 0.0139(10) 0.0000(8) -0.0002(8) 0.0004(8)
C2 0.0117(10) 0.0116(8) 0.0158(9) 0.0047(7) 0.0037(7) 0.0038(7)
C3 0.0084(9) 0.0112(8) 0.0199(10) 0.0074(7) 0.0037(7) 0.0020(7)
C8 0.0145(10) 0.0191(9) 0.0161(10) 0.0078(8) 0.0054(8) 0.0051(7)
C20 0.0138(11) 0.0186(9) 0.0318(12) 0.0114(9) 0.0001(9) -0.0034(8)
C18 0.0101(9) 0.0147(8) 0.0115(9) 0.0027(7) 0.0024(7) 0.0018(7)
C7 0.0167(10) 0.0148(9) 0.0163(10) 0.0021(7) 0.0020(8) -0.0038(7)
C10 0.0153(10) 0.0137(8) 0.0119(9) 0.0029(7) -0.0009(7) 0.0049(7)
C16 0.0208(11) 0.0133(8) 0.0150(10) 0.0054(7) 0.0018(8) 0.0049(7)
C11 0.0213(11) 0.0272(10) 0.0205(11) 0.0075(9) 0.0079(8) 0.0022(8)
C1 0.0168(10) 0.0136(8) 0.0193(10) 0.0058(7) 0.0049(8) 0.0040(7)
C17 0.0170(10) 0.0114(8) 0.0149(10) 0.0033(7) 0.0026(7) -0.0002(7)
C14 0.0144(10) 0.0108(8) 0.0114(9) 0.0017(7) 0.0030(7) 0.0009(7)
C5 0.0117(9) 0.0136(8) 0.0124(9) 0.0073(7) 0.0025(7) 0.0034(7)
C9 0.0171(10) 0.0195(9) 0.0094(9) 0.0032(7) 0.0014(7) 0.0064(7)
C13 0.0147(10) 0.0114(8) 0.0079(8) 0.0019(7) 0.0030(7) 0.0034(7)
C19 0.0110(10) 0.0244(10) 0.0257(11) 0.0084(8) -0.0005(8) 0.0010(8)
C6 0.0180(10) 0.0156(9) 0.0110(9) 0.0024(7) 0.0030(7) 0.0009(7)
C15 0.0116(10) 0.0167(9) 0.0127(9) 0.0019(7) 0.0012(7) 0.0054(7)
C4 0.0113(9) 0.0121(8) 0.0105(9) 0.0036(7) -0.0001(7) 0.0015(7)

loop_
_atom_type_symbol
_atom_type_description
_atom_type_scat_dispersion_real
_atom_type_scat_dispersion_imag
_atom_type_scat_source
C C 0.0033 0.0016 'International Tables Vol C Tables 4.2.6.8 and 6.1.1.4'
H H 0.0000 0.0000 'International Tables Vol C Tables 4.2.6.8 and 6.1.1.4'
O O 0.0106 0.0060 'International Tables Vol C Tables 4.2.6.8 and 6.1.1.4'
F F 0.0171 0.0103 'International Tables Vol C Tables 4.2.6.8 and 6.1.1.4'
Br Br -0.2901 2.4595 'International Tables Vol C Tables 4.2.6.8 and 6.1.1.4'

loop_
_geom_angle_atom_site_label_1
_geom_angle_atom_site_label_2
_geom_angle_atom_site_label_3
_geom_angle
C18 O2 C20 117.06(14)
C15 O1 C19 116.90(14)
C3 C2 C1 126.74(16)
C2 C3 Br1 121.71(14)
C2 C3 C4 125.45(16)
C4 C3 Br1 112.81(12)
C7 C8 C11 121.23(17)
C7 C8 C9 117.53(17)
C9 C8 C11 121.24(17)
O2 C18 C17 124.25(16)
O2 C18 C13 115.94(15)
C17 C18 C13 119.81(17)
C6 C7 C8 121.08(17)
C5 C10 C12 121.40(17)
C9 C10 C12 119.96(17)
C9 C10 C5 118.64(17)
C17 C16 C15 120.95(16)
F3 C1 F2 106.02(15)
F3 C1 F1 106.77(14)
F3 C1 C2 113.70(16)
F2 C1 C2 110.50(15)
F1 C1 F2 105.81(15)
F1 C1 C2 113.48(15)
C16 C17 C18 119.94(17)
C13 C14 C15 120.73(16)
C10 C5 C4 119.96(16)
C6 C5 C10 118.98(17)
C6 C5 C4 121.02(16)
C10 C9 C8 122.66(17)
C18 C13 C4 118.55(16)
C14 C13 C18 119.51(16)
C14 C13 C4 121.89(15)
C7 C6 C5 121.10(17)
O1 C15 C16 116.19(15)
O1 C15 C14 124.76(16)
C16 C15 C14 119.05(17)
C3 C4 C5 111.39(14)
C3 C4 C13 110.99(14)
C5 C4 C13 112.62(14)

loop_
_geom_bond_atom_site_label_1
_geom_bond_atom_site_label_2
_geom_bond_distance
Br1 C3 1.9024(17)
F3 C1 1.338(2)
F2 C1 1.348(2)
F1 C1 1.344(2)
O2 C20 1.427(2)
O2 C18 1.369(2)
O1 C19 1.430(2)
O1 C15 1.368(2)
C12 C10 1.512(2)
C2 C3 1.319(3)
C2 C1 1.485(2)
C3 C4 1.513(2)
C8 C7 1.385(3)
C8 C11 1.505(3)
C8 C9 1.394(3)
C18 C17 1.394(2)
C18 C13 1.399(2)
C7 C6 1.381(3)
C10 C5 1.400(3)
C10 C9 1.393(3)
C16 C17 1.376(3)
C16 C15 1.390(3)
C14 C13 1.385(3)
C14 C15 1.393(2)
C5 C6 1.395(2)
C5 C4 1.525(2)
C13 C4 1.529(2)
